data_7007605
loop_
_publ_author_name
'Cox, Andrew R. F.'
'Gibson, Vernon C.'
'Marshall, Edward L.'
'White, Andrew J. P.'
'Yeldon, David'

_publ_section_title
;
 Coordination complexes bearing potentially tetradentate phenoxyamine
 ligands.
;
_journal_issue 42
_journal_name_full 'Dalton transactions (Cambridge, England : 2003)'
_journal_page_first 5014
_journal_page_last 5023
_journal_paper_doi 10.1039/b607753f
_journal_year 2006
_chemical_formula_sum 'C56 H88 Cl2 Fe2 N2 O6'
_chemical_formula_weight 1067.88
_chemical_name_systematic
;
?
;
_space_group_IT_number 14
_symmetry_cell_setting monoclinic
_symmetry_space_group_name_Hall '-P 2ybc'
_symmetry_space_group_name_H-M 'P 1 21/c 1'
_atom_sites_solution_hydrogens geom
_atom_sites_solution_primary direct
_atom_sites_solution_secondary difmap
_audit_creation_method SHELXL-97
_cell_angle_alpha 90.00
_cell_angle_beta 94.272(3)
_cell_angle_gamma 90.00
_cell_formula_units_Z 2
_cell_length_a 10.6902(4)
_cell_length_b 13.6702(4)
_cell_length_c 19.5952(6)
_cell_measurement_temperature 173(2)
_cell_measurement_theta_max 32.7079
_cell_measurement_theta_min 3.7778
_cell_volume 2855.63(16)
_computing_cell_refinement 'CrysAlis RED, Oxford Diffraction Ltd'
_computing_data_collection 'CrysAlis CCD, Oxford Diffraction Ltd'
_computing_data_reduction 'CrysAlis RED, Oxford Diffraction Ltd'
_computing_molecular_graphics 'Bruker SHELXTL'
_computing_publication_material 'Bruker SHELXTL'
_computing_structure_refinement 'SHELXL-97 (Sheldrick, 1997)'
_computing_structure_solution 'SHELXS-97 (Sheldrick, 1990)'
_diffrn_ambient_temperature 173(2)
_diffrn_detector_area_resol_mean 15.9863
_diffrn_measured_fraction_theta_full 0.933
_diffrn_measured_fraction_theta_max 0.933
_diffrn_measurement_device_type 'OD Xcalibur 3'
_diffrn_measurement_method \w
_diffrn_radiation_monochromator graphite
_diffrn_radiation_source 'Enhance (Mo) X-ray Source'
_diffrn_radiation_type MoK\a
_diffrn_radiation_wavelength 0.71073
_diffrn_reflns_av_R_equivalents 0.0349
_diffrn_reflns_av_sigmaI/netI 0.0507
_diffrn_reflns_limit_h_max 15
_diffrn_reflns_limit_h_min -15
_diffrn_reflns_limit_k_max 20
_diffrn_reflns_limit_k_min -19
_diffrn_reflns_limit_l_max 29
_diffrn_reflns_limit_l_min -26
_diffrn_reflns_number 29044
_diffrn_reflns_theta_full 32.78
_diffrn_reflns_theta_max 32.78
_diffrn_reflns_theta_min 4.10
_exptl_absorpt_coefficient_mu 0.649
_exptl_absorpt_correction_T_max 0.96717
_exptl_absorpt_correction_T_min 0.87399
_exptl_absorpt_correction_type 'numeric analytical'
_exptl_crystal_colour Colourless
_exptl_crystal_density_diffrn 1.242
_exptl_crystal_density_method 'not measured'
_exptl_crystal_description needles
_exptl_crystal_F_000 1144
_exptl_crystal_size_max 0.31
_exptl_crystal_size_mid 0.08
_exptl_crystal_size_min 0.05
_refine_diff_density_max 0.721
_refine_diff_density_min -0.348
_refine_diff_density_rms 0.059
_refine_ls_extinction_method none
_refine_ls_goodness_of_fit_ref 1.014
_refine_ls_hydrogen_treatment constr
_refine_ls_matrix_type full
_refine_ls_number_parameters 308
_refine_ls_number_reflns 9871
_refine_ls_number_restraints 0
_refine_ls_restrained_S_all 1.014
_refine_ls_R_factor_all 0.0718
_refine_ls_R_factor_gt 0.0413
_refine_ls_shift/su_max 0.001
_refine_ls_shift/su_mean 0.000
_refine_ls_structure_factor_coef Fsqd
_refine_ls_weighting_details 'calc w=1/[\s^2^(Fo^2^)+(0.0538P)^2^+0.0000P] where P=(Fo^2^+2Fc^2^)/3'
_refine_ls_weighting_scheme calc
_refine_ls_wR_factor_gt 0.0969
_refine_ls_wR_factor_ref 0.1072
_reflns_number_gt 6715
_reflns_number_total 9871
_reflns_threshold_expression >2sigma(I)
_cod_data_source_file b607753f.txt
_cod_data_source_block Compound_9c
_cod_depositor_comments
;
The following automatic conversions were performed:
'_symmetry_cell_setting' value 'Monoclinic' changed to 'monoclinic'
according to '/home/saulius/struct/CIF-dictionaries/cif_core.dic'
dictionary named 'cif_core.dic' version 2.4.1 from 2010-06-29.

Automatic conversion script
Id: cif_fix_enum 1527 2010-12-29 10:47:43Z saulius 
;
_cod_original_sg_symbol_H-M P2(1)/c
_cod_database_code 7007605

loop_
_symmetry_equiv_pos_as_xyz
'x, y, z'
'-x, y+1/2, -z+1/2'
'-x, -y, -z'
'x, -y-1/2, z-1/2'

loop_
_atom_site_label
_atom_site_type_symbol
_atom_site_fract_x
_atom_site_fract_y
_atom_site_fract_z
_atom_site_U_iso_or_equiv
_atom_site_adp_type
_atom_site_occupancy
_atom_site_symmetry_multiplicity
_atom_site_calc_flag
_atom_site_refinement_flags
_atom_site_disorder_assembly
_atom_site_disorder_group
Fe Fe 0.389775(19) 0.028023(15) 0.429209(11) 0.02154(6) Uani 1 1 d . . .
Cl Cl 0.61505(3) 0.04071(3) 0.450296(18) 0.02556(9) Uani 1 1 d . . .
O1 O 0.32434(9) 0.15809(8) 0.44526(6) 0.0276(2) Uani 1 1 d . . .
C1 C 0.21309(13) 0.19952(11) 0.43239(7) 0.0226(3) Uani 1 1 d . . .
C2 C 0.20022(13) 0.30248(11) 0.42396(7) 0.0221(3) Uani 1 1 d . . .
C3 C 0.07941(13) 0.34149(11) 0.41296(7) 0.0225(3) Uani 1 1 d . . .
H3A H 0.0714 0.4104 0.4084 0.027 Uiso 1 1 calc R . .
C4 C -0.02999(13) 0.28551(11) 0.40822(7) 0.0226(3) Uani 1 1 d . . .
C5 C -0.01456(13) 0.18478(11) 0.41469(8) 0.0229(3) Uani 1 1 d . . .
H5A H -0.0867 0.1440 0.4111 0.027 Uiso 1 1 calc R . .
C6 C 0.10267(13) 0.14194(10) 0.42619(7) 0.0219(3) Uani 1 1 d . . .
C7 C 0.11164(14) 0.03250(10) 0.43532(8) 0.0233(3) Uani 1 1 d . . .
H7A H 0.1390 0.0183 0.4837 0.028 Uiso 1 1 calc R . .
H7B H 0.0270 0.0039 0.4259 0.028 Uiso 1 1 calc R . .
N8 N 0.19940(11) -0.01643(9) 0.39069(6) 0.0215(2) Uani 1 1 d . . .
C9 C 0.19176(14) -0.12338(11) 0.40272(9) 0.0271(3) Uani 1 1 d . . .
H9A H 0.1110 -0.1484 0.3817 0.033 Uiso 1 1 calc R . .
H9B H 0.1942 -0.1360 0.4526 0.033 Uiso 1 1 calc R . .
C10 C 0.29828(14) -0.17710(12) 0.37294(9) 0.0300(3) Uani 1 1 d . . .
H10A H 0.2987 -0.2465 0.3873 0.036 Uiso 1 1 calc R . .
H10B H 0.2885 -0.1746 0.3223 0.036 Uiso 1 1 calc R . .
O11 O 0.41227(10) -0.13109(8) 0.39718(6) 0.0287(2) Uani 1 1 d . . .
C12 C 0.51709(16) -0.17070(14) 0.36582(11) 0.0429(5) Uani 1 1 d . . .
H12A H 0.5036 -0.2407 0.3574 0.064 Uiso 1 1 calc R . .
H12B H 0.5932 -0.1615 0.3962 0.064 Uiso 1 1 calc R . .
H12C H 0.5266 -0.1372 0.3223 0.064 Uiso 1 1 calc R . .
C13 C 0.17159(15) 0.00807(12) 0.31721(8) 0.0276(3) Uani 1 1 d . . .
H13A H 0.0865 0.0368 0.3109 0.033 Uiso 1 1 calc R . .
H13B H 0.1718 -0.0529 0.2899 0.033 Uiso 1 1 calc R . .
C14 C 0.26422(16) 0.07874(14) 0.29056(9) 0.0349(4) Uani 1 1 d . . .
H14A H 0.2547 0.0804 0.2399 0.042 Uiso 1 1 calc R . .
H14B H 0.2488 0.1454 0.3079 0.042 Uiso 1 1 calc R . .
O15 O 0.38766(10) 0.04777(9) 0.31305(6) 0.0342(3) Uani 1 1 d . . .
C16 C 0.48312(17) 0.09752(15) 0.27940(10) 0.0421(4) Uani 1 1 d . . .
H16A H 0.4623 0.0965 0.2298 0.063 Uiso 1 1 calc R . .
H16B H 0.5638 0.0648 0.2899 0.063 Uiso 1 1 calc R . .
H16C H 0.4888 0.1654 0.2953 0.063 Uiso 1 1 calc R . .
C17 C 0.31643(14) 0.36890(11) 0.42782(8) 0.0276(3) Uani 1 1 d . . .
C18 C 0.38636(17) 0.36101(13) 0.49881(10) 0.0391(4) Uani 1 1 d . . .
H18A H 0.3303 0.3805 0.5338 0.059 Uiso 1 1 calc R . .
H18B H 0.4597 0.4042 0.5011 0.059 Uiso 1 1 calc R . .
H18C H 0.4137 0.2933 0.5069 0.059 Uiso 1 1 calc R . .
C19 C 0.40497(16) 0.33846(13) 0.37297(10) 0.0366(4) Uani 1 1 d . . .
H19A H 0.4285 0.2696 0.3795 0.055 Uiso 1 1 calc R . .
H19B H 0.4805 0.3793 0.3771 0.055 Uiso 1 1 calc R . .
H19C H 0.3621 0.3471 0.3274 0.055 Uiso 1 1 calc R . .
C20 C 0.28265(17) 0.47679(12) 0.41500(11) 0.0386(4) Uani 1 1 d . . .
H20A H 0.2260 0.4988 0.4490 0.058 Uiso 1 1 calc R . .
H20B H 0.2411 0.4841 0.3690 0.058 Uiso 1 1 calc R . .
H20C H 0.3593 0.5164 0.4188 0.058 Uiso 1 1 calc R . .
C21 C -0.16160(14) 0.32996(11) 0.39756(8) 0.0250(3) Uani 1 1 d . . .
C22 C -0.15836(16) 0.44089(13) 0.38734(10) 0.0388(4) Uani 1 1 d . . .
H22A H -0.1112 0.4562 0.3477 0.058 Uiso 1 1 calc R . .
H22B H -0.1176 0.4718 0.4283 0.058 Uiso 1 1 calc R . .
H22C H -0.2442 0.4657 0.3795 0.058 Uiso 1 1 calc R . .
C23 C -0.23223(16) 0.28484(14) 0.33380(9) 0.0374(4) Uani 1 1 d . . .
H23A H -0.1862 0.2985 0.2934 0.056 Uiso 1 1 calc R . .
H23B H -0.3164 0.3134 0.3275 0.056 Uiso 1 1 calc R . .
H23C H -0.2390 0.2139 0.3399 0.056 Uiso 1 1 calc R . .
C24 C -0.23608(15) 0.30774(13) 0.45981(9) 0.0323(4) Uani 1 1 d . . .
H24A H -0.1927 0.3361 0.5010 0.048 Uiso 1 1 calc R . .
H24B H -0.2429 0.2368 0.4655 0.048 Uiso 1 1 calc R . .
H24C H -0.3202 0.3362 0.4527 0.048 Uiso 1 1 calc R . .
C30 C 0.19498(19) 0.44822(17) 0.19994(12) 0.0549(6) Uani 1 1 d . . .
H30A H 0.2755 0.4375 0.2262 0.082 Uiso 1 1 calc R . .
H30B H 0.1392 0.4857 0.2276 0.082 Uiso 1 1 calc R . .
H30C H 0.2089 0.4847 0.1581 0.082 Uiso 1 1 calc R . .
C31 C 0.13559(15) 0.35092(15) 0.18129(9) 0.0372(4) Uani 1 1 d . . .
C32 C 0.14230(16) 0.31200(16) 0.11601(9) 0.0409(4) Uani 1 1 d . . .
H32A H 0.1868 0.3463 0.0833 0.049 Uiso 1 1 calc R . .
C33 C 0.08497(17) 0.22401(16) 0.09831(10) 0.0456(5) Uani 1 1 d . . .
H33A H 0.0910 0.1980 0.0537 0.055 Uiso 1 1 calc R . .
C34 C 0.01906(19) 0.17379(15) 0.14510(12) 0.0485(5) Uani 1 1 d . . .
H34A H -0.0214 0.1139 0.1326 0.058 Uiso 1 1 calc R . .
C35 C 0.01232(19) 0.21136(15) 0.21034(11) 0.0472(5) Uani 1 1 d . . .
H35A H -0.0325 0.1769 0.2429 0.057 Uiso 1 1 calc R . .
C36 C 0.07053(17) 0.29857(15) 0.22819(9) 0.0416(4) Uani 1 1 d . . .
H36A H 0.0662 0.3233 0.2732 0.050 Uiso 1 1 calc R . .

loop_
_atom_site_aniso_label
_atom_site_aniso_U_11
_atom_site_aniso_U_22
_atom_site_aniso_U_33
_atom_site_aniso_U_23
_atom_site_aniso_U_13
_atom_site_aniso_U_12
Fe 0.01864(10) 0.02275(11) 0.02274(11) -0.00011(8) -0.00162(8) 0.00110(8)
Cl 0.01979(16) 0.0324(2) 0.02403(18) 0.00177(14) -0.00120(13) -0.00155(14)
O1 0.0196(5) 0.0241(5) 0.0384(6) -0.0019(5) -0.0038(4) 0.0018(4)
C1 0.0202(7) 0.0243(7) 0.0228(7) -0.0025(6) -0.0006(5) 0.0008(6)
C2 0.0214(7) 0.0230(7) 0.0218(7) -0.0028(5) 0.0006(5) -0.0004(6)
C3 0.0256(7) 0.0208(7) 0.0210(7) -0.0005(5) 0.0028(6) 0.0020(6)
C4 0.0210(7) 0.0257(7) 0.0211(7) 0.0015(6) 0.0012(5) 0.0026(6)
C5 0.0189(7) 0.0252(7) 0.0242(7) 0.0003(6) 0.0002(5) -0.0012(6)
C6 0.0212(7) 0.0212(7) 0.0231(7) -0.0004(5) -0.0003(5) 0.0006(5)
C7 0.0209(7) 0.0210(7) 0.0279(8) 0.0001(6) 0.0010(6) -0.0001(6)
N8 0.0212(6) 0.0204(6) 0.0226(6) 0.0001(5) -0.0012(5) -0.0003(5)
C9 0.0243(7) 0.0201(7) 0.0366(9) 0.0009(6) -0.0012(6) -0.0024(6)
C10 0.0292(8) 0.0238(8) 0.0361(9) -0.0045(6) -0.0028(7) -0.0007(6)
O11 0.0227(5) 0.0285(6) 0.0346(6) -0.0075(5) -0.0001(4) 0.0018(4)
C12 0.0290(9) 0.0411(10) 0.0595(13) -0.0123(9) 0.0088(8) 0.0060(8)
C13 0.0266(8) 0.0304(8) 0.0249(8) -0.0008(6) -0.0047(6) 0.0003(6)
C14 0.0330(9) 0.0429(10) 0.0282(9) 0.0045(7) -0.0023(7) 0.0008(7)
O15 0.0248(6) 0.0479(7) 0.0298(6) 0.0095(5) 0.0017(5) -0.0005(5)
C16 0.0363(10) 0.0524(12) 0.0388(10) 0.0076(8) 0.0101(8) -0.0038(9)
C17 0.0222(7) 0.0243(8) 0.0360(9) -0.0017(6) 0.0003(6) -0.0020(6)
C18 0.0356(9) 0.0373(10) 0.0429(10) -0.0063(8) -0.0071(8) -0.0075(8)
C19 0.0277(8) 0.0351(9) 0.0480(11) 0.0013(8) 0.0103(7) -0.0024(7)
C20 0.0314(9) 0.0233(8) 0.0608(12) -0.0013(8) 0.0023(8) -0.0034(7)
C21 0.0217(7) 0.0259(8) 0.0273(8) 0.0045(6) 0.0014(6) 0.0028(6)
C22 0.0292(9) 0.0297(9) 0.0577(12) 0.0120(8) 0.0045(8) 0.0067(7)
C23 0.0270(8) 0.0502(11) 0.0340(9) -0.0004(8) -0.0048(7) 0.0084(8)
C24 0.0270(8) 0.0348(9) 0.0358(9) 0.0042(7) 0.0070(7) 0.0064(7)
C30 0.0366(11) 0.0711(15) 0.0559(14) -0.0062(11) -0.0042(9) -0.0005(10)
C31 0.0249(8) 0.0550(12) 0.0311(9) 0.0015(8) -0.0018(7) 0.0093(8)
C32 0.0263(8) 0.0682(13) 0.0285(9) 0.0048(8) 0.0040(7) 0.0088(8)
C33 0.0356(10) 0.0644(14) 0.0366(10) -0.0094(9) 0.0021(8) 0.0179(9)
C34 0.0429(11) 0.0409(11) 0.0615(14) -0.0029(10) 0.0018(10) 0.0176(9)
C35 0.0460(11) 0.0493(12) 0.0472(12) 0.0206(9) 0.0096(9) 0.0181(9)
C36 0.0388(10) 0.0604(13) 0.0255(9) 0.0045(8) 0.0026(7) 0.0163(9)

loop_
_atom_type_symbol
_atom_type_description
_atom_type_scat_dispersion_real
_atom_type_scat_dispersion_imag
_atom_type_scat_source
C C 0.0033 0.0016 'International Tables Vol C Tables 4.2.6.8 and 6.1.1.4'
H H 0.0000 0.0000 'International Tables Vol C Tables 4.2.6.8 and 6.1.1.4'
N N 0.0061 0.0033 'International Tables Vol C Tables 4.2.6.8 and 6.1.1.4'
O O 0.0106 0.0060 'International Tables Vol C Tables 4.2.6.8 and 6.1.1.4'
Cl Cl 0.1484 0.1585 'International Tables Vol C Tables 4.2.6.8 and 6.1.1.4'
Fe Fe 0.3463 0.8444 'International Tables Vol C Tables 4.2.6.8 and 6.1.1.4'

loop_
_geom_angle_atom_site_label_1
_geom_angle_atom_site_label_2
_geom_angle_atom_site_label_3
_geom_angle
_geom_angle_site_symmetry_1
_geom_angle_site_symmetry_3
_geom_angle_publ_flag
O1 Fe N8 88.47(4) . . ?
O1 Fe O11 164.29(4) . . ?
N8 Fe O11 75.90(4) . . ?
O1 Fe O15 94.35(5) . . ?
N8 Fe O15 75.62(4) . . ?
O11 Fe O15 80.36(4) . . ?
O1 Fe Cl 105.80(3) . . ?
N8 Fe Cl 163.93(3) . . ?
O11 Fe Cl 89.50(3) . . ?
O15 Fe Cl 95.58(3) . . ?
O1 Fe Cl 98.92(4) . 3_656 ?
N8 Fe Cl 97.70(3) . 3_656 ?
O11 Fe Cl 85.02(3) . 3_656 ?
O15 Fe Cl 165.01(3) . 3_656 ?
Cl Fe Cl 87.520(14) . 3_656 ?
Fe Cl Fe 92.480(14) . 3_656 ?
C1 O1 Fe 133.54(9) . . ?
O1 C1 C6 120.63(13) . . ?
O1 C1 C2 121.52(13) . . ?
C6 C1 C2 117.85(13) . . ?
C3 C2 C1 118.37(13) . . ?
C3 C2 C17 121.08(13) . . ?
C1 C2 C17 120.55(13) . . ?
C4 C3 C2 124.12(14) . . ?
C5 C4 C3 116.34(13) . . ?
C5 C4 C21 120.41(13) . . ?
C3 C4 C21 123.24(13) . . ?
C6 C5 C4 122.17(13) . . ?
C5 C6 C1 121.10(13) . . ?
C5 C6 C7 119.13(13) . . ?
C1 C6 C7 119.71(13) . . ?
N8 C7 C6 114.41(12) . . ?
C9 N8 C13 111.49(12) . . ?
C9 N8 C7 107.75(11) . . ?
C13 N8 C7 112.25(12) . . ?
C9 N8 Fe 106.12(8) . . ?
C13 N8 Fe 112.50(9) . . ?
C7 N8 Fe 106.35(8) . . ?
N8 C9 C10 111.47(13) . . ?
O11 C10 C9 107.97(12) . . ?
C10 O11 C12 111.71(13) . . ?
C10 O11 Fe 114.11(9) . . ?
C12 O11 Fe 125.70(10) . . ?
N8 C13 C14 113.05(13) . . ?
O15 C14 C13 108.68(13) . . ?
C14 O15 C16 113.14(13) . . ?
C14 O15 Fe 106.44(9) . . ?
C16 O15 Fe 124.10(11) . . ?
C18 C17 C20 108.01(14) . . ?
C18 C17 C2 109.94(13) . . ?
C20 C17 C2 112.36(13) . . ?
C18 C17 C19 109.30(14) . . ?
C20 C17 C19 107.12(14) . . ?
C2 C17 C19 110.03(13) . . ?
C22 C21 C4 112.41(13) . . ?
C22 C21 C24 108.54(14) . . ?
C4 C21 C24 109.78(12) . . ?
C22 C21 C23 107.77(14) . . ?
C4 C21 C23 109.96(13) . . ?
C24 C21 C23 108.25(13) . . ?
C36 C31 C32 118.21(19) . . ?
C36 C31 C30 121.07(18) . . ?
C32 C31 C30 120.70(18) . . ?
C33 C32 C31 120.72(18) . . ?
C34 C33 C32 120.33(19) . . ?
C33 C34 C35 119.5(2) . . ?
C36 C35 C34 120.12(19) . . ?
C35 C36 C31 121.06(18) . . ?

loop_
_geom_bond_atom_site_label_1
_geom_bond_atom_site_label_2
_geom_bond_distance
_geom_bond_site_symmetry_2
_geom_bond_publ_flag
Fe O1 1.9449(10) . ?
Fe N8 2.2027(12) . ?
Fe O11 2.2815(11) . ?
Fe O15 2.2905(12) . ?
Fe Cl 2.4192(4) . ?
Fe Cl 2.5453(4) 3_656 ?
Cl Fe 2.5453(4) 3_656 ?
O1 C1 1.3243(17) . ?
C1 C6 1.416(2) . ?
C1 C2 1.423(2) . ?
C2 C3 1.399(2) . ?
C2 C17 1.536(2) . ?
C3 C4 1.395(2) . ?
C4 C5 1.391(2) . ?
C4 C21 1.532(2) . ?
C5 C6 1.386(2) . ?
C6 C7 1.509(2) . ?
C7 N8 1.4882(19) . ?
N8 C9 1.4842(18) . ?
N8 C13 1.487(2) . ?
C9 C10 1.508(2) . ?
C10 O11 1.4212(18) . ?
O11 C12 1.4245(19) . ?
C13 C14 1.505(2) . ?
C14 O15 1.424(2) . ?
O15 C16 1.428(2) . ?
C17 C18 1.533(2) . ?
C17 C20 1.535(2) . ?
C17 C19 1.541(2) . ?
C21 C22 1.530(2) . ?
C21 C24 1.536(2) . ?
C21 C23 1.540(2) . ?
C30 C31 1.507(3) . ?
C31 C36 1.391(3) . ?
C31 C32 1.392(3) . ?
C32 C33 1.382(3) . ?
C33 C34 1.380(3) . ?
C34 C35 1.385(3) . ?
C35 C36 1.378(3) . ?
